data_2230397
loop_
_publ_author_name
'Seo, Pil Ja'
'Choi, Hong Dae'
'Son, Byeng Wha'
'Lee, Uk'

_publ_section_title
;
 2,4,5,6-Tetramethyl-3-phenylsulfinyl-1-benzofuran
;
_journal_coeditor_code JJ2090
_journal_issue 6
_journal_name_full 'Acta Crystallographica Section E'
_journal_page_first o1512
_journal_paper_doi 10.1107/S1600536811018952
_journal_volume 67
_journal_year 2011
_chemical_formula_iupac 'C18 H18 O2 S'
_chemical_formula_moiety 'C18 H18 O2 S'
_chemical_formula_sum 'C18 H18 O2 S'
_chemical_formula_weight 298.38
_chemical_name_systematic
;
2,4,5,6-Tetramethyl-3-phenylsulfinyl-1-benzofuran
;
_space_group_IT_number 14
_symmetry_cell_setting monoclinic
_symmetry_space_group_name_Hall '-P 2ybc'
_symmetry_space_group_name_H-M 'P 1 21/c 1'
_atom_sites_solution_hydrogens difmap
_atom_sites_solution_primary direct
_atom_sites_solution_secondary difmap
_cell_angle_alpha 90.00
_cell_angle_beta 99.740(2)
_cell_angle_gamma 90.00
_cell_formula_units_Z 4
_cell_length_a 14.2611(5)
_cell_length_b 6.0661(2)
_cell_length_c 17.2436(7)
_cell_measurement_reflns_used 7044
_cell_measurement_temperature 173(2)
_cell_measurement_theta_max 27.50
_cell_measurement_theta_min 2.40
_cell_volume 1470.23(9)
_computing_cell_refinement '<i>SAINT</i> (Bruker, 2009)'
_computing_data_collection '<i>APEX2</i> (Bruker, 2009)'
_computing_data_reduction '<i>SAINT</i> (Bruker, 2009)'
_computing_molecular_graphics '<i>ORTEP-3</i> (Farrugia, 1997) and <i>DIAMOND</i> (Brandenburg, 1998)'
_computing_publication_material '<i>SHELXL97</i> (Bruker, 2009)'
_computing_structure_refinement '<i>SHELXL97</i> (Sheldrick, 2008)'
_computing_structure_solution '<i>SHELXS97</i> (Sheldrick, 2008)'
_diffrn_ambient_temperature 173(2)
_diffrn_detector_area_resol_mean 10.0
_diffrn_measured_fraction_theta_full 0.998
_diffrn_measured_fraction_theta_max 0.998
_diffrn_measurement_device_type 'Bruker SMART APEXII CCD'
_diffrn_measurement_method '\f and \w'
_diffrn_radiation_monochromator 'graphite multilayer'
_diffrn_radiation_source 'rotating anode'
_diffrn_radiation_type MoK\a
_diffrn_radiation_wavelength 0.71073
_diffrn_reflns_av_R_equivalents 0.0500
_diffrn_reflns_av_sigmaI/netI 0.0318
_diffrn_reflns_limit_h_max 17
_diffrn_reflns_limit_h_min -18
_diffrn_reflns_limit_k_max 7
_diffrn_reflns_limit_k_min -7
_diffrn_reflns_limit_l_max 22
_diffrn_reflns_limit_l_min -22
_diffrn_reflns_number 25036
_diffrn_reflns_theta_full 27.58
_diffrn_reflns_theta_max 27.58
_diffrn_reflns_theta_min 1.45
_diffrn_standards_number 0
_exptl_absorpt_coefficient_mu 0.222
_exptl_absorpt_correction_T_max 0.7456
_exptl_absorpt_correction_T_min 0.6222
_exptl_absorpt_correction_type multi-scan
_exptl_absorpt_process_details '(SADABS; Bruker, 2009)'
_exptl_crystal_colour colourless
_exptl_crystal_density_diffrn 1.348
_exptl_crystal_density_method 'not measured'
_exptl_crystal_description block
_exptl_crystal_F_000 632
_exptl_crystal_size_max 0.29
_exptl_crystal_size_mid 0.20
_exptl_crystal_size_min 0.14
_refine_diff_density_max 1.200
_refine_diff_density_min -0.559
_refine_ls_extinction_method none
_refine_ls_goodness_of_fit_ref 1.040
_refine_ls_hydrogen_treatment constr
_refine_ls_matrix_type full
_refine_ls_number_parameters 188
_refine_ls_number_reflns 3397
_refine_ls_number_restraints 0
_refine_ls_restrained_S_all 1.040
_refine_ls_R_factor_all 0.0671
_refine_ls_R_factor_gt 0.0581
_refine_ls_shift/su_max 0.001
_refine_ls_shift/su_mean 0.000
_refine_ls_structure_factor_coef Fsqd
_refine_ls_weighting_details 'calc w=1/[\s^2^(Fo^2^)+(0.0691P)^2^+1.9351P] where P=(Fo^2^+2Fc^2^)/3'
_refine_ls_weighting_scheme calc
_refine_ls_wR_factor_gt 0.1489
_refine_ls_wR_factor_ref 0.1550
_reflns_number_gt 2888
_reflns_number_total 3397
_reflns_threshold_expression I>2\s(I)
_cod_data_source_file jj2090.cif
_cod_data_source_block I
_cod_original_sg_symbol_H-M 'P 21/c'
_cod_database_code 2230397
_cod_database_fobs_code 2230397

loop_
_symmetry_equiv_pos_as_xyz
'x, y, z'
'-x, y+1/2, -z+1/2'
'-x, -y, -z'
'x, -y-1/2, z-1/2'

loop_
_atom_site_type_symbol
_atom_site_label
_atom_site_fract_x
_atom_site_fract_y
_atom_site_fract_z
_atom_site_U_iso_or_equiv
_atom_site_adp_type
_atom_site_calc_flag
_atom_site_refinement_flags
_atom_site_occupancy
_atom_site_symmetry_multiplicity
_atom_site_disorder_assembly
_atom_site_disorder_group
S S1 0.28526(4) 0.15501(10) 0.58076(4) 0.03155(19) Uani d . 1 2 . .
O O1 0.27241(11) 0.1859(3) 0.35463(10) 0.0271(4) Uani d . 1 2 . .
O O2 0.19888(14) 0.1527(3) 0.61794(11) 0.0420(5) Uani d . 1 2 . .
C C1 0.25752(15) 0.2287(4) 0.48136(13) 0.0251(5) Uani d . 1 2 . .
C C2 0.20419(15) 0.4077(3) 0.43714(12) 0.0219(4) Uani d . 1 2 . .
C C3 0.14688(15) 0.5842(4) 0.45266(12) 0.0225(4) Uani d . 1 2 . .
C C4 0.10995(15) 0.7234(4) 0.39007(13) 0.0233(4) Uani d . 1 2 . .
C C5 0.12764(15) 0.6842(4) 0.31306(13) 0.0239(4) Uani d . 1 2 . .
C C6 0.18162(15) 0.5044(4) 0.29734(13) 0.0245(5) Uani d . 1 2 . .
H H6 0.1930 0.4739 0.2457 0.029 Uiso calc R 1 2 . .
C C7 0.21775(15) 0.3723(3) 0.36019(13) 0.0230(4) Uani d . 1 2 . .
C C8 0.29453(16) 0.1033(4) 0.42877(14) 0.0275(5) Uani d . 1 2 . .
C C9 0.12387(18) 0.6209(4) 0.53373(14) 0.0302(5) Uani d . 1 2 . .
H H9A 0.1379 0.4866 0.5651 0.045 Uiso calc R 1 2 . .
H H9B 0.0563 0.6572 0.5297 0.045 Uiso calc R 1 2 . .
H H9C 0.1624 0.7428 0.5592 0.045 Uiso calc R 1 2 . .
C C10 0.04905(17) 0.9172(4) 0.40466(15) 0.0317(5) Uani d . 1 2 . .
H H10A -0.0180 0.8728 0.3956 0.048 Uiso calc R 1 2 . .
H H10B 0.0581 1.0374 0.3687 0.048 Uiso calc R 1 2 . .
H H10C 0.0675 0.9672 0.4591 0.048 Uiso calc R 1 2 . .
C C11 0.08671(18) 0.8332(4) 0.24575(14) 0.0320(5) Uani d . 1 2 . .
H H11A 0.1034 0.7760 0.1967 0.048 Uiso calc R 1 2 . .
H H11B 0.1128 0.9819 0.2555 0.048 Uiso calc R 1 2 . .
H H11C 0.0173 0.8384 0.2413 0.048 Uiso calc R 1 2 . .
C C12 0.35458(14) -0.0982(3) 0.43559(11) 0.0378(6) Uani d . 1 2 . .
H H12A 0.3646 -0.1510 0.4901 0.057 Uiso calc R 1 2 . .
H H12B 0.4162 -0.0636 0.4205 0.057 Uiso calc R 1 2 . .
H H12C 0.3226 -0.2129 0.4007 0.057 Uiso calc R 1 2 . .
C C13 0.35299(11) 0.3951(3) 0.61796(9) 0.0275(5) Uani d R 1 2 . .
C C14 0.43833(10) 0.4325(2) 0.59220(10) 0.0327(5) Uani d R 1 2 . .
H H14 0.4567 0.3431 0.5521 0.039 Uiso calc R 1 2 . .
C C15 0.49648(19) 0.6014(5) 0.62557(17) 0.0423(7) Uani d . 1 2 . .
H H15 0.5556 0.6278 0.6088 0.051 Uiso calc R 1 2 . .
C C16 0.4686(2) 0.7322(5) 0.68343(17) 0.0456(7) Uani d . 1 2 . .
H H16 0.5083 0.8495 0.7059 0.055 Uiso calc R 1 2 . .
C C17 0.3838(2) 0.6929(5) 0.70828(17) 0.0452(7) Uani d . 1 2 . .
H H17 0.3647 0.7840 0.7476 0.054 Uiso calc R 1 2 . .
C C18 0.32583(18) 0.5214(5) 0.67638(15) 0.0370(6) Uani d . 1 2 . .
H H18 0.2679 0.4914 0.6947 0.044 Uiso calc R 1 2 . .

loop_
_atom_site_aniso_label
_atom_site_aniso_U_11
_atom_site_aniso_U_22
_atom_site_aniso_U_33
_atom_site_aniso_U_12
_atom_site_aniso_U_13
_atom_site_aniso_U_23
S1 0.0337(3) 0.0300(3) 0.0297(3) -0.0058(2) 0.0016(2) 0.0081(2)
O1 0.0258(8) 0.0250(8) 0.0309(9) 0.0009(6) 0.0059(7) -0.0045(6)
O2 0.0397(10) 0.0523(12) 0.0347(10) -0.0122(9) 0.0086(8) 0.0101(8)
C1 0.0245(11) 0.0244(10) 0.0256(11) -0.0046(8) 0.0017(8) 0.0033(8)
C2 0.0219(10) 0.0221(10) 0.0213(10) -0.0044(8) 0.0024(8) 0.0005(8)
C3 0.0207(10) 0.0256(10) 0.0217(10) -0.0055(8) 0.0052(8) -0.0042(8)
C4 0.0194(10) 0.0244(10) 0.0269(11) -0.0021(8) 0.0062(8) -0.0016(8)
C5 0.0204(10) 0.0266(10) 0.0238(11) -0.0028(8) 0.0017(8) 0.0010(8)
C6 0.0252(11) 0.0294(11) 0.0194(10) -0.0028(8) 0.0049(8) -0.0032(8)
C7 0.0200(10) 0.0226(10) 0.0264(11) -0.0017(8) 0.0037(8) -0.0051(8)
C8 0.0225(11) 0.0236(10) 0.0355(12) -0.0035(8) 0.0025(9) 0.0002(9)
C9 0.0330(12) 0.0349(12) 0.0245(11) -0.0019(9) 0.0102(9) -0.0039(9)
C10 0.0283(12) 0.0305(12) 0.0373(13) 0.0050(9) 0.0085(10) -0.0017(10)
C11 0.0336(13) 0.0339(12) 0.0274(12) 0.0009(10) 0.0017(10) 0.0054(10)
C12 0.0329(13) 0.0263(12) 0.0535(16) 0.0031(10) 0.0051(12) 0.0010(11)
C13 0.0255(11) 0.0303(11) 0.0249(11) -0.0017(9) -0.0013(9) 0.0069(9)
C14 0.0273(12) 0.0362(13) 0.0342(13) -0.0013(10) 0.0041(10) 0.0017(10)
C15 0.0318(14) 0.0471(16) 0.0460(16) -0.0116(11) 0.0011(12) 0.0062(12)
C16 0.0509(17) 0.0362(14) 0.0429(16) -0.0085(12) -0.0119(13) 0.0010(12)
C17 0.0554(18) 0.0440(15) 0.0322(14) 0.0096(13) -0.0046(12) -0.0070(12)
C18 0.0327(13) 0.0504(15) 0.0271(12) 0.0049(11) 0.0024(10) 0.0034(11)

loop_
_atom_type_symbol
_atom_type_description
_atom_type_scat_dispersion_real
_atom_type_scat_dispersion_imag
_atom_type_scat_source
C C 0.0033 0.0016 'International Tables Vol C Tables 4.2.6.8 and 6.1.1.4'
H H 0.0000 0.0000 'International Tables Vol C Tables 4.2.6.8 and 6.1.1.4'
O O 0.0106 0.0060 'International Tables Vol C Tables 4.2.6.8 and 6.1.1.4'
S S 0.1246 0.1234 'International Tables Vol C Tables 4.2.6.8 and 6.1.1.4'

loop_
_geom_angle_atom_site_label_1
_geom_angle_atom_site_label_2
_geom_angle_atom_site_label_3
_geom_angle_site_symmetry_1
_geom_angle_site_symmetry_3
_geom_angle
_geom_angle_publ_flag
O2 S1 C1 . . 111.05(11) ?
O2 S1 C13 . . 106.72(10) ?
C1 S1 C13 . . 99.25(9) ?
C8 O1 C7 . . 106.22(17) ?
C8 C1 C2 . . 107.1(2) ?
C8 C1 S1 . . 117.52(18) ?
C2 C1 S1 . . 135.31(18) ?
C7 C2 C3 . . 118.7(2) ?
C7 C2 C1 . . 103.83(19) ?
C3 C2 C1 . . 137.4(2) ?
C2 C3 C4 . . 117.98(19) ?
C2 C3 C9 . . 121.1(2) ?
C4 C3 C9 . . 120.9(2) ?
C3 C4 C5 . . 121.3(2) ?
C3 C4 C10 . . 119.6(2) ?
C5 C4 C10 . . 119.2(2) ?
C6 C5 C4 . . 120.6(2) ?
C6 C5 C11 . . 118.4(2) ?
C4 C5 C11 . . 121.0(2) ?
C7 C6 C5 . . 116.7(2) ?
C7 C6 H6 . . 121.6 ?
C5 C6 H6 . . 121.6 ?
C6 C7 O1 . . 124.1(2) ?
C6 C7 C2 . . 124.6(2) ?
O1 C7 C2 . . 111.25(19) ?
C1 C8 O1 . . 111.6(2) ?
C1 C8 C12 . . 133.8(2) ?
O1 C8 C12 . . 114.61(19) ?
C3 C9 H9A . . 109.5 ?
C3 C9 H9B . . 109.5 ?
H9A C9 H9B . . 109.5 ?
C3 C9 H9C . . 109.5 ?
H9A C9 H9C . . 109.5 ?
H9B C9 H9C . . 109.5 ?
C4 C10 H10A . . 109.5 ?
C4 C10 H10B . . 109.5 ?
H10A C10 H10B . . 109.5 ?
C4 C10 H10C . . 109.5 ?
H10A C10 H10C . . 109.5 ?
H10B C10 H10C . . 109.5 ?
C5 C11 H11A . . 109.5 ?
C5 C11 H11B . . 109.5 ?
H11A C11 H11B . . 109.5 ?
C5 C11 H11C . . 109.5 ?
H11A C11 H11C . . 109.5 ?
H11B C11 H11C . . 109.5 ?
C8 C12 H12A . . 109.5 ?
C8 C12 H12B . . 109.5 ?
H12A C12 H12B . . 109.5 ?
C8 C12 H12C . . 109.5 ?
H12A C12 H12C . . 109.5 ?
H12B C12 H12C . . 109.5 ?
C18 C13 C14 . . 121.16(15) ?
C18 C13 S1 . . 120.72(16) ?
C14 C13 S1 . . 117.72(6) ?
C15 C14 C13 . . 119.12(16) ?
C15 C14 H14 . . 120.4 ?
C13 C14 H14 . . 120.4 ?
C14 C15 C16 . . 120.0(2) ?
C14 C15 H15 . . 120.0 ?
C16 C15 H15 . . 120.0 ?
C17 C16 C15 . . 120.1(3) ?
C17 C16 H16 . . 119.9 ?
C15 C16 H16 . . 119.9 ?
C16 C17 C18 . . 120.4(3) ?
C16 C17 H17 . . 119.8 ?
C18 C17 H17 . . 119.8 ?
C13 C18 C17 . . 119.2(2) ?
C13 C18 H18 . . 120.4 ?
C17 C18 H18 . . 120.4 ?

loop_
_geom_bond_atom_site_label_1
_geom_bond_atom_site_label_2
_geom_bond_site_symmetry_2
_geom_bond_distance
_geom_bond_publ_flag
S1 O2 . 1.482(2) ?
S1 C1 . 1.751(2) ?
S1 C13 . 1.8046(18) ?
O1 C8 . 1.359(3) ?
O1 C7 . 1.386(3) ?
C1 C8 . 1.357(3) ?
C1 C2 . 1.463(3) ?
C2 C7 . 1.390(3) ?
C2 C3 . 1.400(3) ?
C3 C4 . 1.401(3) ?
C3 C9 . 1.506(3) ?
C4 C5 . 1.413(3) ?
C4 C10 . 1.508(3) ?
C5 C6 . 1.388(3) ?
C5 C11 . 1.508(3) ?
C6 C7 . 1.376(3) ?
C6 H6 . 0.9500 ?
C8 C12 . 1.486(3) ?
C9 H9A . 0.9800 ?
C9 H9B . 0.9800 ?
C9 H9C . 0.9800 ?
C10 H10A . 0.9800 ?
C10 H10B . 0.9800 ?
C10 H10C . 0.9800 ?
C11 H11A . 0.9800 ?
C11 H11B . 0.9800 ?
C11 H11C . 0.9800 ?
C12 H12A . 0.9800 ?
C12 H12B . 0.9800 ?
C12 H12C . 0.9800 ?
C13 C18 . 1.372(3) ?
C13 C14 . 1.3830 ?
C14 C15 . 1.381(3) ?
C14 H14 . 0.9500 ?
C15 C16 . 1.385(4) ?
C15 H15 . 0.9500 ?
C16 C17 . 1.370(5) ?
C16 H16 . 0.9500 ?
C17 C18 . 1.384(4) ?
C17 H17 . 0.9500 ?
C18 H18 . 0.9500 ?

loop_
_geom_hbond_atom_site_label_D
_geom_hbond_atom_site_label_H
_geom_hbond_atom_site_label_A
_geom_hbond_site_symmetry_A
_geom_hbond_distance_DH
_geom_hbond_distance_HA
_geom_hbond_distance_DA
_geom_hbond_angle_DHA
C6 H6 O2 4_565 0.95 2.35 3.286(3) 169.1
C10 H10A O2 3_566 0.98 2.56 3.517(3) 166.9
C12 H12C Cg 1_545 0.98 2.66 3.482(3) 141.8

loop_
_geom_torsion_atom_site_label_1
_geom_torsion_atom_site_label_2
_geom_torsion_atom_site_label_3
_geom_torsion_atom_site_label_4
_geom_torsion_site_symmetry_1
_geom_torsion_site_symmetry_2
_geom_torsion_site_symmetry_3
_geom_torsion_site_symmetry_4
_geom_torsion
_geom_torsion_publ_flag
O2 S1 C1 C8 . . . . -132.93(19) ?
C13 S1 C1 C8 . . . . 115.04(18) ?
O2 S1 C1 C2 . . . . 50.2(3) ?
C13 S1 C1 C2 . . . . -61.8(2) ?
C8 C1 C2 C7 . . . . -1.7(2) ?
S1 C1 C2 C7 . . . . 175.39(19) ?
C8 C1 C2 C3 . . . . 176.5(2) ?
S1 C1 C2 C3 . . . . -6.4(4) ?
C7 C2 C3 C4 . . . . -3.2(3) ?
C1 C2 C3 C4 . . . . 178.8(2) ?
C7 C2 C3 C9 . . . . 175.6(2) ?
C1 C2 C3 C9 . . . . -2.4(4) ?
C2 C3 C4 C5 . . . . 1.7(3) ?
C9 C3 C4 C5 . . . . -177.1(2) ?
C2 C3 C4 C10 . . . . -179.1(2) ?
C9 C3 C4 C10 . . . . 2.1(3) ?
C3 C4 C5 C6 . . . . 0.7(3) ?
C10 C4 C5 C6 . . . . -178.5(2) ?
C3 C4 C5 C11 . . . . 179.3(2) ?
C10 C4 C5 C11 . . . . 0.1(3) ?
C4 C5 C6 C7 . . . . -1.4(3) ?
C11 C5 C6 C7 . . . . 180.0(2) ?
C5 C6 C7 O1 . . . . 179.54(19) ?
C5 C6 C7 C2 . . . . -0.3(3) ?
C8 O1 C7 C6 . . . . 179.6(2) ?
C8 O1 C7 C2 . . . . -0.6(2) ?
C3 C2 C7 C6 . . . . 2.6(3) ?
C1 C2 C7 C6 . . . . -178.8(2) ?
C3 C2 C7 O1 . . . . -177.22(18) ?
C1 C2 C7 O1 . . . . 1.4(2) ?
C2 C1 C8 O1 . . . . 1.4(2) ?
S1 C1 C8 O1 . . . . -176.26(14) ?
C2 C1 C8 C12 . . . . 179.9(2) ?
S1 C1 C8 C12 . . . . 2.2(4) ?
C7 O1 C8 C1 . . . . -0.6(2) ?
C7 O1 C8 C12 . . . . -179.34(18) ?
O2 S1 C13 C18 . . . . 6.54(19) ?
C1 S1 C13 C18 . . . . 121.94(17) ?
O2 S1 C13 C14 . . . . 179.34(9) ?
C1 S1 C13 C14 . . . . -65.26(9) ?
C18 C13 C14 C15 . . . . -0.62(19) ?
S1 C13 C14 C15 . . . . -173.38(18) ?
C13 C14 C15 C16 . . . . -0.7(3) ?
C14 C15 C16 C17 . . . . 0.7(4) ?
C15 C16 C17 C18 . . . . 0.6(4) ?
C14 C13 C18 C17 . . . . 1.9(3) ?
S1 C13 C18 C17 . . . . 174.44(19) ?
C16 C17 C18 C13 . . . . -1.9(4) ?
